data_4350381
loop_
_publ_author_name
'Ibrahim, Mohamed M.'
'Olmo, Cristina P\'erez'
'Tekeste, Teame'
'Seebacher, Jan'
'He, Guosen'
'Maldonado Calvo, Jos\'e A'
'B\"ohmerle, Karin'
'Steinfeld, Gunther'
'Brombacher, Horst'
'Vahrenkamp, Heinrich'

_publ_section_title
;
 Zn-OH2 and Zn-OH complexes with hydroborate-derived tripod ligands: a
 comprehensive study.
;
_journal_issue 18
_journal_name_full 'Inorganic chemistry'
_journal_page_first 7493
_journal_page_last 7502
_journal_paper_doi 10.1021/ic060752f
_journal_volume 45
_journal_year 2006
_chemical_formula_sum 'C27.5 H5 B Cl2 D40 N9 O8 Zn'
_chemical_formula_weight 817.04
_chemical_name_common 'Complex 3 (B&#x00F6;hmerle), Tp(CONHtBu,Me)Zn-OH2'
_space_group_IT_number 2
_space_group_name_Hall '-P 1'
_space_group_name_H-M_alt 'P -1'
_symmetry_cell_setting triclinic
_symmetry_space_group_name_H-M 'P -1'
_atom_sites_solution_hydrogens geom
_atom_sites_solution_primary direct
_atom_sites_solution_secondary difmap
_audit_creation_method SHELXL-97
_cell_angle_alpha 116.857(2)
_cell_angle_beta 103.009(2)
_cell_angle_gamma 94.370(2)
_cell_formula_units_Z 2
_cell_length_a 11.9562(15)
_cell_length_b 13.4373(17)
_cell_length_c 13.6557(17)
_cell_measurement_temperature 203(2)
_cell_volume 1866.7(4)
_computing_cell_refinement 'Bruker XSCANS'
_computing_data_collection 'Bruker XSCANS'
_computing_data_reduction 'Bruker SHELXTL'
_computing_molecular_graphics 'Bruker SHELXTL'
_computing_publication_material 'Bruker SHELXTL'
_computing_structure_refinement 'SHELXL-97 (Sheldrick, 1997)'
_computing_structure_solution 'SHELXS-97 (Sheldrick, 1990)'
_diffrn_ambient_temperature 203(2)
_diffrn_measured_fraction_theta_full 0.884
_diffrn_measured_fraction_theta_max 0.884
_diffrn_measurement_device_type 'Bruker P4'
_diffrn_measurement_method '\w scans'
_diffrn_radiation_monochromator graphite
_diffrn_radiation_source 'fine-focus sealed tube'
_diffrn_radiation_type MoK\a
_diffrn_radiation_wavelength 0.71073
_diffrn_reflns_av_R_equivalents 0.0268
_diffrn_reflns_av_sigmaI/netI 0.0581
_diffrn_reflns_limit_h_max 15
_diffrn_reflns_limit_h_min -16
_diffrn_reflns_limit_k_max 17
_diffrn_reflns_limit_k_min -17
_diffrn_reflns_limit_l_max 17
_diffrn_reflns_limit_l_min -17
_diffrn_reflns_number 17076
_diffrn_reflns_theta_full 28.97
_diffrn_reflns_theta_max 28.97
_diffrn_reflns_theta_min 1.74
_exptl_absorpt_coefficient_mu 0.857
_exptl_absorpt_correction_type none
_exptl_crystal_colour colorless
_exptl_crystal_density_diffrn 1.454
_exptl_crystal_density_method 'not measured'
_exptl_crystal_F_000 812
_refine_diff_density_max 2.018
_refine_diff_density_min -1.583
_refine_diff_density_rms 0.089
_refine_ls_extinction_method none
_refine_ls_goodness_of_fit_ref 1.060
_refine_ls_hydrogen_treatment mixed
_refine_ls_matrix_type full
_refine_ls_number_parameters 457
_refine_ls_number_reflns 8762
_refine_ls_number_restraints 0
_refine_ls_restrained_S_all 1.060
_refine_ls_R_factor_all 0.1013
_refine_ls_R_factor_gt 0.0622
_refine_ls_shift/su_max 0.001
_refine_ls_shift/su_mean 0.000
_refine_ls_structure_factor_coef Fsqd
_refine_ls_weighting_details 'calc w=1/[\s^2^(Fo^2^)+(0.0825P)^2^+1.7731P] where P=(Fo^2^+2Fc^2^)/3'
_refine_ls_weighting_scheme calc
_refine_ls_wR_factor_gt 0.1567
_refine_ls_wR_factor_ref 0.1798
_reflns_number_gt 5576
_reflns_number_total 8762
_reflns_threshold_expression >2sigma(I)
_cod_data_source_file ic060752fsi20060504_033957.cif
_cod_data_source_block mgmd
_cod_depositor_comments
;
The following automatic conversions were performed:

data item '_symmetry_cell_setting' value 'Triclinic' was changed to
'triclinic' in accordance with the
/home/saulius/struct/COD-crude-data/automatic-downloads/DataCite-retrospective/ACS/depositions/lib/dictionaries/cif_core.dic
dictionary named 'cif_core.dic' version 2.4.2 last updated on
2011-04-26.

Automatic conversion script
Id: cif_fix_values 6909 2019-04-08 15:41:33Z antanas 
;
_cod_original_sg_symbol_H-M P-1
_cod_original_formula_sum 'C27.50 H5 B Cl2 D40 N9 O8 Zn'
_cod_database_code 4350381

loop_
_symmetry_equiv_pos_as_xyz
'x, y, z'
'-x, -y, -z'

loop_
_atom_site_label
_atom_site_type_symbol
_atom_site_fract_x
_atom_site_fract_y
_atom_site_fract_z
_atom_site_U_iso_or_equiv
_atom_site_adp_type
_atom_site_occupancy
_atom_site_symmetry_multiplicity
_atom_site_calc_flag
_atom_site_refinement_flags
Zn1 Zn 0.57682(4) 0.69997(4) 0.58415(4) 0.03689(16) Uani 1 1 d .
B1 B 0.6518(3) 0.9911(3) 0.7201(3) 0.0249(8) Uani 1 1 d .
H1 H 0.702(3) 1.073(3) 0.758(3) 0.014(8) Uiso 1 1 d .
O1 O 0.6089(2) 0.5942(2) 0.4197(2) 0.0359(6) Uani 1 1 d .
O2 O 0.6693(2) 0.5994(2) 0.6620(2) 0.0355(6) Uani 1 1 d .
O3 O 0.2429(2) 0.7143(2) 0.5871(3) 0.0410(7) Uani 1 1 d .
O4 O 0.4199(3) 0.6202(2) 0.5466(3) 0.0409(7) Uani 1 1 d .
H4B D 0.4009 0.5403 0.5113 0.049 Uiso 1 1 calc R
H4A H 0.374(5) 0.656(4) 0.562(4) 0.053(16) Uiso 1 1 d .
N1 N 0.6636(2) 0.9273(2) 0.5962(2) 0.0265(6) Uani 1 1 d .
N2 N 0.6278(3) 0.8126(2) 0.5345(3) 0.0284(6) Uani 1 1 d .
N3 N 0.6651(3) 0.6034(3) 0.2752(3) 0.0321(7) Uani 1 1 d .
H3 H 0.692(4) 0.645(4) 0.260(4) 0.034(12) Uiso 1 1 d .
N4 N 0.7081(2) 0.9311(2) 0.7879(2) 0.0261(6) Uani 1 1 d .
N5 N 0.6755(2) 0.8171(2) 0.7437(3) 0.0284(6) Uani 1 1 d .
N6 N 0.7834(3) 0.6219(3) 0.8322(3) 0.0363(8) Uani 1 1 d .
H6 H 0.817(4) 0.678(4) 0.899(4) 0.035(12) Uiso 1 1 d .
N7 N 0.5224(2) 0.9849(2) 0.7166(2) 0.0237(6) Uani 1 1 d .
N8 N 0.4465(2) 0.8822(2) 0.6669(2) 0.0253(6) Uani 1 1 d .
N9 N 0.1427(3) 0.8523(3) 0.6638(3) 0.0313(7) Uani 1 1 d .
H9 H 0.147(3) 0.920(3) 0.691(3) 0.024(10) Uiso 1 1 d .
C1 C 0.7703(4) 1.0864(4) 0.5814(4) 0.0481(11) Uani 1 1 d .
H1A D 0.7083 1.1295 0.5898 0.072 Uiso 1 1 calc R
H1B D 0.8068 1.0935 0.5276 0.072 Uiso 1 1 calc R
H1C D 0.8286 1.1159 0.6553 0.072 Uiso 1 1 calc R
C2 C 0.7197(3) 0.9638(3) 0.5376(3) 0.0305(8) Uani 1 1 d .
C3 C 0.7198(3) 0.8688(3) 0.4380(3) 0.0323(8) Uani 1 1 d .
H3A D 0.7519 0.8671 0.3806 0.039 Uiso 1 1 calc R
C4 C 0.6625(3) 0.7762(3) 0.4405(3) 0.0276(7) Uani 1 1 d .
C5 C 0.6430(3) 0.6502(3) 0.3751(3) 0.0291(8) Uani 1 1 d .
C6 C 0.6632(4) 0.4801(3) 0.2009(3) 0.0376(9) Uani 1 1 d .
C7 C 0.5396(4) 0.4103(4) 0.1640(4) 0.0575(13) Uani 1 1 d .
H7A D 0.5184 0.4183 0.2314 0.086 Uiso 1 1 calc R
H7B D 0.5379 0.3306 0.1142 0.086 Uiso 1 1 calc R
H7C D 0.4842 0.4376 0.1231 0.086 Uiso 1 1 calc R
C8 C 0.7510(5) 0.4409(4) 0.2686(5) 0.0616(14) Uani 1 1 d .
H8A D 0.7272 0.4473 0.3343 0.092 Uiso 1 1 calc R
H8B D 0.8281 0.4884 0.2949 0.092 Uiso 1 1 calc R
H8C D 0.7534 0.3622 0.2198 0.092 Uiso 1 1 calc R
C9 C 0.6998(6) 0.4705(4) 0.0996(4) 0.0695(17) Uani 1 1 d .
H9A D 0.6440 0.4956 0.0567 0.104 Uiso 1 1 calc R
H9B D 0.7021 0.3917 0.0507 0.104 Uiso 1 1 calc R
H9C D 0.7771 0.5178 0.1259 0.104 Uiso 1 1 calc R
C11 C 0.8512(4) 1.0968(4) 0.9601(4) 0.0497(11) Uani 1 1 d .
H11A D 0.8991 1.1163 0.9201 0.074 Uiso 1 1 calc R
H11B D 0.9004 1.1113 1.0340 0.074 Uiso 1 1 calc R
H11C D 0.7918 1.1428 0.9713 0.074 Uiso 1 1 calc R
C12 C 0.7929(3) 0.9728(3) 0.8900(3) 0.0334(8) Uani 1 1 d .
C13 C 0.8140(3) 0.8833(4) 0.9101(3) 0.0366(9) Uani 1 1 d .
H13 D 0.8671 0.8868 0.9744 0.044 Uiso 1 1 calc R
C14 C 0.7399(3) 0.7867(3) 0.8149(3) 0.0301(8) Uani 1 1 d .
C15 C 0.7276(3) 0.6615(3) 0.7657(3) 0.0309(8) Uani 1 1 d .
C16 C 0.8030(4) 0.5038(4) 0.7973(4) 0.0399(9) Uani 1 1 d .
C17 C 0.8639(4) 0.4676(4) 0.7047(4) 0.0521(12) Uani 1 1 d .
H17A D 0.8138 0.4658 0.6371 0.078 Uiso 1 1 calc R
H17B D 0.8799 0.3923 0.6855 0.078 Uiso 1 1 calc R
H17C D 0.9370 0.5215 0.7321 0.078 Uiso 1 1 calc R
C18 C 0.8807(5) 0.5074(5) 0.9045(4) 0.0658(15) Uani 1 1 d .
H18A D 0.8407 0.5306 0.9633 0.099 Uiso 1 1 calc R
H18B D 0.9538 0.5615 0.9324 0.099 Uiso 1 1 calc R
H18C D 0.8969 0.4323 0.8859 0.099 Uiso 1 1 calc R
C19 C 0.6849(5) 0.4203(4) 0.7541(5) 0.0583(13) Uani 1 1 d .
H19A D 0.6465 0.4442 0.8141 0.087 Uiso 1 1 calc R
H19B D 0.6989 0.3442 0.7337 0.087 Uiso 1 1 calc R
H19C D 0.6351 0.4200 0.6872 0.087 Uiso 1 1 calc R
C21 C 0.5277(4) 1.1955(3) 0.8256(4) 0.0416(10) Uani 1 1 d .
H21A D 0.5977 1.2100 0.8861 0.062 Uiso 1 1 calc R
H21B D 0.4745 1.2429 0.8582 0.062 Uiso 1 1 calc R
H21C D 0.5491 1.2134 0.7700 0.062 Uiso 1 1 calc R
C22 C 0.4687(3) 1.0727(3) 0.7675(3) 0.0288(8) Uani 1 1 d .
C23 C 0.3557(3) 1.0256(3) 0.7511(3) 0.0317(8) Uani 1 1 d .
H23 D 0.2973 1.0644 0.7770 0.038 Uiso 1 1 calc R
C24 C 0.3455(3) 0.9083(3) 0.6882(3) 0.0262(7) Uani 1 1 d .
C25 C 0.2404(3) 0.8162(3) 0.6420(3) 0.0283(7) Uani 1 1 d .
C26 C 0.0225(3) 0.7828(3) 0.6196(4) 0.0361(9) Uani 1 1 d .
C27 C -0.0538(4) 0.8609(4) 0.6765(4) 0.0476(11) Uani 1 1 d .
H27A D -0.0254 0.8910 0.7589 0.071 Uiso 1 1 calc R
H27B D -0.1339 0.8188 0.6482 0.071 Uiso 1 1 calc R
H27C D -0.0511 0.9233 0.6590 0.071 Uiso 1 1 calc R
C28 C -0.0205(4) 0.7355(6) 0.4912(4) 0.080(2) Uani 1 1 d .
H28A D 0.0291 0.6853 0.4553 0.119 Uiso 1 1 calc R
H28B D -0.0178 0.7977 0.4734 0.119 Uiso 1 1 calc R
H28C D -0.1006 0.6930 0.4623 0.119 Uiso 1 1 calc R
C29 C 0.0220(5) 0.6885(5) 0.6526(7) 0.090(2) Uani 1 1 d .
H29A D 0.0709 0.6375 0.6163 0.135 Uiso 1 1 calc R
H29B D -0.0576 0.6460 0.6271 0.135 Uiso 1 1 calc R
H29C D 0.0523 0.7218 0.7353 0.135 Uiso 1 1 calc R
Cl1 Cl 0.88386(9) 0.78369(8) 1.18583(9) 0.0379(2) Uani 1 1 d .
O5 O 0.9098(3) 0.8956(3) 1.2834(3) 0.0664(10) Uani 1 1 d .
O6 O 0.7631(3) 0.7327(3) 1.1602(4) 0.0752(12) Uani 1 1 d .
O7 O 0.9024(4) 0.7892(4) 1.0915(3) 0.0940(15) Uani 1 1 d .
O8 O 0.9550(4) 0.7151(4) 1.2129(4) 0.0914(15) Uani 1 1 d .
Cl3 Cl 0.4021(3) 0.89844(16) 0.94789(16) 0.1198(8) Uani 1 1 d .
C30 C 0.5209(10) 0.9398(9) 0.9584(9) 0.058(2) Uiso 0.50 1 d P

loop_
_atom_site_aniso_label
_atom_site_aniso_U_11
_atom_site_aniso_U_22
_atom_site_aniso_U_33
_atom_site_aniso_U_23
_atom_site_aniso_U_13
_atom_site_aniso_U_12
Zn1 0.0315(3) 0.0337(3) 0.0388(3) 0.0152(2) 0.00767(19) -0.00674(18)
B1 0.0213(18) 0.0218(19) 0.029(2) 0.0098(16) 0.0071(16) 0.0027(15)
O1 0.0435(16) 0.0286(13) 0.0316(14) 0.0102(11) 0.0151(12) 0.0018(12)
O2 0.0343(14) 0.0365(14) 0.0394(15) 0.0234(13) 0.0059(12) 0.0081(12)
O3 0.0241(13) 0.0302(14) 0.0609(18) 0.0149(13) 0.0140(13) 0.0048(11)
O4 0.0276(14) 0.0219(13) 0.067(2) 0.0159(13) 0.0163(14) 0.0035(11)
N1 0.0242(15) 0.0251(14) 0.0280(15) 0.0103(12) 0.0097(12) 0.0020(12)
N2 0.0254(15) 0.0254(15) 0.0289(15) 0.0083(12) 0.0102(12) -0.0001(12)
N3 0.0393(19) 0.0260(16) 0.0299(17) 0.0109(14) 0.0140(14) 0.0069(14)
N4 0.0171(13) 0.0300(15) 0.0293(15) 0.0136(13) 0.0051(12) 0.0036(11)
N5 0.0227(15) 0.0285(15) 0.0358(17) 0.0175(13) 0.0075(13) 0.0045(12)
N6 0.0384(19) 0.042(2) 0.0348(18) 0.0227(17) 0.0098(15) 0.0154(16)
N7 0.0214(14) 0.0214(14) 0.0270(14) 0.0109(12) 0.0063(11) 0.0049(11)
N8 0.0207(14) 0.0240(14) 0.0294(15) 0.0119(12) 0.0065(12) 0.0029(11)
N9 0.0232(15) 0.0304(17) 0.0409(18) 0.0155(15) 0.0136(14) 0.0072(13)
C1 0.067(3) 0.036(2) 0.050(3) 0.024(2) 0.027(2) 0.005(2)
C2 0.034(2) 0.0295(18) 0.0317(19) 0.0171(16) 0.0104(16) 0.0082(15)
C3 0.039(2) 0.035(2) 0.0302(19) 0.0189(16) 0.0150(16) 0.0121(16)
C4 0.0234(17) 0.0319(18) 0.0261(17) 0.0125(15) 0.0072(14) 0.0075(14)
C5 0.0239(17) 0.0311(19) 0.0285(18) 0.0123(15) 0.0059(14) 0.0045(14)
C6 0.044(2) 0.0266(19) 0.036(2) 0.0075(16) 0.0171(18) 0.0063(17)
C7 0.048(3) 0.042(3) 0.058(3) 0.004(2) 0.016(2) -0.002(2)
C8 0.061(3) 0.041(3) 0.072(3) 0.018(2) 0.015(3) 0.021(2)
C9 0.112(5) 0.037(2) 0.051(3) 0.006(2) 0.047(3) 0.001(3)
C11 0.040(2) 0.046(3) 0.042(2) 0.013(2) -0.0036(19) 0.000(2)
C12 0.0229(18) 0.039(2) 0.0308(19) 0.0115(16) 0.0067(15) 0.0051(15)
C13 0.0276(19) 0.050(2) 0.034(2) 0.0232(19) 0.0050(16) 0.0131(17)
C14 0.0246(18) 0.038(2) 0.036(2) 0.0219(17) 0.0132(15) 0.0110(15)
C15 0.0225(17) 0.044(2) 0.040(2) 0.0277(18) 0.0148(16) 0.0126(16)
C16 0.046(2) 0.048(2) 0.041(2) 0.031(2) 0.0157(19) 0.023(2)
C17 0.060(3) 0.061(3) 0.055(3) 0.035(3) 0.030(2) 0.030(2)
C18 0.085(4) 0.074(4) 0.056(3) 0.044(3) 0.017(3) 0.046(3)
C19 0.061(3) 0.055(3) 0.082(4) 0.047(3) 0.031(3) 0.019(2)
C21 0.036(2) 0.0246(19) 0.054(3) 0.0105(18) 0.0115(19) 0.0082(16)
C22 0.0289(18) 0.0267(18) 0.0289(18) 0.0128(15) 0.0060(15) 0.0076(14)
C23 0.0266(18) 0.0318(19) 0.039(2) 0.0174(17) 0.0119(16) 0.0124(15)
C24 0.0200(16) 0.0326(18) 0.0289(18) 0.0168(15) 0.0074(14) 0.0078(14)
C25 0.0217(17) 0.0337(19) 0.0323(19) 0.0181(16) 0.0076(14) 0.0064(14)
C26 0.0187(17) 0.041(2) 0.050(2) 0.0215(19) 0.0127(16) 0.0066(15)
C27 0.027(2) 0.063(3) 0.055(3) 0.027(2) 0.0186(19) 0.010(2)
C28 0.028(2) 0.119(5) 0.044(3) 0.002(3) 0.007(2) 0.011(3)
C29 0.041(3) 0.084(4) 0.196(8) 0.101(5) 0.049(4) 0.021(3)
Cl1 0.0397(5) 0.0356(5) 0.0428(5) 0.0193(4) 0.0169(4) 0.0134(4)
O5 0.056(2) 0.0415(18) 0.081(3) 0.0116(18) 0.0205(19) 0.0099(16)
O6 0.061(2) 0.050(2) 0.105(3) 0.024(2) 0.037(2) 0.0037(18)
O7 0.110(4) 0.113(4) 0.060(2) 0.053(3) 0.017(2) -0.018(3)
O8 0.105(3) 0.072(3) 0.081(3) 0.032(2) 0.000(2) 0.047(3)
Cl3 0.203(3) 0.0815(12) 0.0760(12) 0.0457(10) 0.0275(14) 0.0243(14)

loop_
_atom_type_symbol
_atom_type_description
_atom_type_scat_dispersion_real
_atom_type_scat_dispersion_imag
_atom_type_scat_source
C C 0.0033 0.0016 'International Tables Vol C Tables 4.2.6.8 and 6.1.1.4'
H H 0.0000 0.0000 'International Tables Vol C Tables 4.2.6.8 and 6.1.1.4'
B B 0.0013 0.0007 'International Tables Vol C Tables 4.2.6.8 and 6.1.1.4'
N N 0.0061 0.0033 'International Tables Vol C Tables 4.2.6.8 and 6.1.1.4'
O O 0.0106 0.0060 'International Tables Vol C Tables 4.2.6.8 and 6.1.1.4'
Cl Cl 0.1484 0.1585 'International Tables Vol C Tables 4.2.6.8 and 6.1.1.4'
Zn Zn 0.2839 1.4301 'International Tables Vol C Tables 4.2.6.8 and 6.1.1.4'
D D 0.0000 0.0000 'International Tables Vol C Tables 4.2.6.8 and 6.1.1.4'

loop_
_geom_angle_atom_site_label_1
_geom_angle_atom_site_label_2
_geom_angle_atom_site_label_3
_geom_angle
_geom_angle_site_symmetry_1
_geom_angle_site_symmetry_3
O4 Zn1 N5 124.87(13) . .
O4 Zn1 N2 127.08(13) . .
N5 Zn1 N2 85.98(12) . .
O4 Zn1 O1 97.32(12) . .
N5 Zn1 O1 136.21(11) . .
N2 Zn1 O1 75.73(11) . .
O4 Zn1 O2 96.51(12) . .
N5 Zn1 O2 74.43(11) . .
N2 Zn1 O2 135.36(11) . .
O1 Zn1 O2 91.19(10) . .
H1 B1 N7 115.1(18) . .
H1 B1 N1 106.0(18) . .
N7 B1 N1 110.5(3) . .
H1 B1 N4 108.2(18) . .
N7 B1 N4 108.6(3) . .
N1 B1 N4 108.1(3) . .
C5 O1 Zn1 113.7(2) . .
C15 O2 Zn1 112.4(2) . .
H4A O4 Zn1 117(4) . .
N2 N1 C2 108.7(3) . .
N2 N1 B1 119.3(3) . .
C2 N1 B1 131.4(3) . .
C4 N2 N1 108.4(3) . .
C4 N2 Zn1 119.5(2) . .
N1 N2 Zn1 129.6(2) . .
H3 N3 C5 115(3) . .
H3 N3 C6 117(3) . .
C5 N3 C6 127.3(3) . .
N5 N4 C12 108.4(3) . .
N5 N4 B1 120.2(3) . .
C12 N4 B1 131.4(3) . .
C14 N5 N4 108.4(3) . .
C14 N5 Zn1 121.4(2) . .
N4 N5 Zn1 128.8(2) . .
H6 N6 C15 109(3) . .
H6 N6 C16 123(3) . .
C15 N6 C16 127.9(4) . .
C22 N7 N8 110.8(3) . .
C22 N7 B1 127.9(3) . .
N8 N7 B1 121.0(3) . .
C24 N8 N7 105.0(3) . .
H9 N9 C25 115(3) . .
H9 N9 C26 116(3) . .
C25 N9 C26 127.6(3) . .
N1 C2 C3 107.6(3) . .
N1 C2 C1 122.8(3) . .
C3 C2 C1 129.6(4) . .
C2 C3 C4 105.7(3) . .
N2 C4 C3 109.6(3) . .
N2 C4 C5 112.7(3) . .
C3 C4 C5 137.2(3) . .
O1 C5 N3 123.8(3) . .
O1 C5 C4 117.8(3) . .
N3 C5 C4 118.4(3) . .
N3 C6 C9 107.1(3) . .
N3 C6 C8 108.9(3) . .
C9 C6 C8 109.5(4) . .
N3 C6 C7 109.5(3) . .
C9 C6 C7 111.4(4) . .
C8 C6 C7 110.3(4) . .
N4 C12 C13 108.4(3) . .
N4 C12 C11 122.1(4) . .
C13 C12 C11 129.5(4) . .
C12 C13 C14 105.3(3) . .
N5 C14 C13 109.4(3) . .
N5 C14 C15 113.2(3) . .
C13 C14 C15 136.6(3) . .
O2 C15 N6 123.8(4) . .
O2 C15 C14 118.1(3) . .
N6 C15 C14 118.0(4) . .
N6 C16 C17 110.1(3) . .
N6 C16 C18 106.3(4) . .
C17 C16 C18 110.2(4) . .
N6 C16 C19 110.2(3) . .
C17 C16 C19 110.1(4) . .
C18 C16 C19 109.9(4) . .
N7 C22 C23 107.2(3) . .
N7 C22 C21 123.5(3) . .
C23 C22 C21 129.3(3) . .
C22 C23 C24 105.6(3) . .
N8 C24 C23 111.4(3) . .
N8 C24 C25 119.9(3) . .
C23 C24 C25 128.7(3) . .
O3 C25 N9 122.7(3) . .
O3 C25 C24 122.4(3) . .
N9 C25 C24 114.9(3) . .
N9 C26 C27 107.1(3) . .
N9 C26 C28 109.2(3) . .
C27 C26 C28 110.1(4) . .
N9 C26 C29 109.9(4) . .
C27 C26 C29 108.8(4) . .
C28 C26 C29 111.8(5) . .
O7 Cl1 O8 109.8(3) . .
O7 Cl1 O5 110.8(3) . .
O8 Cl1 O5 109.7(2) . .
O7 Cl1 O6 110.1(3) . .
O8 Cl1 O6 107.9(3) . .
O5 Cl1 O6 108.4(2) . .
C30 Cl3 C30 57.4(7) . 2_677
Cl3 C30 C30 77.2(8) . 2_677
Cl3 C30 Cl3 122.6(6) . 2_677
C30 C30 Cl3 45.4(6) 2_677 2_677

loop_
_geom_bond_atom_site_label_1
_geom_bond_atom_site_label_2
_geom_bond_distance
_geom_bond_site_symmetry_2
Zn1 O4 1.922(3) .
Zn1 N5 2.019(3) .
Zn1 N2 2.024(3) .
Zn1 O1 2.190(3) .
Zn1 O2 2.276(3) .
B1 H1 1.04(3) .
B1 N7 1.532(5) .
B1 N1 1.559(5) .
B1 N4 1.561(5) .
O1 C5 1.259(4) .
O2 C15 1.259(5) .
O3 C25 1.236(4) .
O4 H4A 0.77(5) .
N1 N2 1.354(4) .
N1 C2 1.370(5) .
N2 C4 1.328(4) .
N3 H3 0.76(4) .
N3 C5 1.319(5) .
N3 C6 1.496(5) .
N4 N5 1.353(4) .
N4 C12 1.363(5) .
N5 C14 1.332(5) .
N6 H6 0.85(4) .
N6 C15 1.332(5) .
N6 C16 1.491(5) .
N7 C22 1.365(4) .
N7 N8 1.369(4) .
N8 C24 1.340(4) .
N9 H9 0.81(4) .
N9 C25 1.341(5) .
N9 C26 1.483(5) .
C1 C2 1.495(5) .
C2 C3 1.383(5) .
C3 C4 1.392(5) .
C4 C5 1.482(5) .
C6 C9 1.497(6) .
C6 C8 1.524(7) .
C6 C7 1.531(6) .
C11 C12 1.503(6) .
C12 C13 1.378(6) .
C13 C14 1.394(5) .
C14 C15 1.482(5) .
C16 C17 1.509(6) .
C16 C18 1.524(6) .
C16 C19 1.545(7) .
C21 C22 1.496(5) .
C22 C23 1.372(5) .
C23 C24 1.392(5) .
C24 C25 1.487(5) .
C26 C27 1.504(6) .
C26 C28 1.510(7) .
C26 C29 1.526(6) .
Cl1 O7 1.388(4) .
Cl1 O8 1.413(4) .
Cl1 O5 1.437(3) .
Cl1 O6 1.443(4) .
Cl3 C30 1.436(11) .
Cl3 C30 1.965(11) 2_677
C30 C30 1.70(2) 2_677
C30 Cl3 1.965(11) 2_677
